data_4506882
loop_
_publ_author_name
'Chen, Yong-Qiang'
'Liu, Sui-Jun'
'Li, Yun-Wu'
'Li, Guo-Rong'
'He, Kun-Huan'
'Qu, Yang-Kun'
'Hu, Tong-Liang'
'Bu, Xian-He'

_publ_section_title
;
 A Two-Fold Interpenetrated Coordination Framework with a Rare
 (3,6)-Connected loh1 Topology: Magnetic Properties and Photocatalytic
 Behavior
;
_journal_issue 11
_journal_name_full 'Crystal Growth &amp; Design'
_journal_page_first 5426
_journal_paper_doi 10.1021/cg301010x
_journal_volume 12
_journal_year 2012
_chemical_formula_sum 'C38.33 H24.33 Mn N3.67 O4'
_chemical_formula_weight 655.20
_chemical_name_systematic
; 
 ? 
;
_space_group_IT_number 148
_symmetry_cell_setting hexagonal
_symmetry_space_group_name_Hall '-R 3'
_symmetry_space_group_name_H-M 'R -3 :H'
_atom_sites_solution_hydrogens geom
_atom_sites_solution_primary direct
_atom_sites_solution_secondary difmap
_audit_creation_method SHELXL-97
_cell_angle_alpha 90.00
_cell_angle_beta 90.00
_cell_angle_gamma 120.00
_cell_formula_units_Z 18
_cell_length_a 27.314(7)
_cell_length_b 27.314(7)
_cell_length_c 22.740(12)
_cell_measurement_temperature 293(2)
_cell_measurement_theta_max 25
_cell_measurement_theta_min 2.98
_cell_volume 14692(9)
_computing_cell_refinement SMART
_computing_data_collection 'CrystalClear (Rigaku/MSC Inc., 2005)'
_computing_data_reduction 'CrystalClear (Rigaku/MSC Inc., 2005)'
_computing_molecular_graphics 'SHELXTL (Bruker, 1998)'
_computing_publication_material SHELXTL
_computing_structure_refinement 'SHELXL-97 (Sheldrick, 1997)'
_computing_structure_solution 'SHELXS-97 (Sheldrick, 1990)'
_diffrn_ambient_temperature 293(2)
_diffrn_measured_fraction_theta_full 0.997
_diffrn_measured_fraction_theta_max 0.997
_diffrn_measurement_device_type scx-mini
_diffrn_measurement_method '\w scan'
_diffrn_radiation_monochromator graphite
_diffrn_radiation_source 'fine-focus sealed tube'
_diffrn_radiation_type MoK\a
_diffrn_radiation_wavelength 0.71073
_diffrn_reflns_av_R_equivalents 0.1610
_diffrn_reflns_av_sigmaI/netI 0.0979
_diffrn_reflns_limit_h_max 32
_diffrn_reflns_limit_h_min -32
_diffrn_reflns_limit_k_max 32
_diffrn_reflns_limit_k_min -32
_diffrn_reflns_limit_l_max 27
_diffrn_reflns_limit_l_min -27
_diffrn_reflns_number 40267
_diffrn_reflns_theta_full 25.00
_diffrn_reflns_theta_max 25.00
_diffrn_reflns_theta_min 2.98
_exptl_absorpt_coefficient_mu 0.451
_exptl_absorpt_correction_T_max 0.906
_exptl_absorpt_correction_T_min 0.881
_exptl_absorpt_correction_type multi-scan
_exptl_absorpt_process_details 'SADABS (Bruker, 1998)'
_exptl_crystal_colour YELLOW
_exptl_crystal_density_diffrn 1.333
_exptl_crystal_density_method 'not measured'
_exptl_crystal_description BLOCK
_exptl_crystal_F_000 6066
_exptl_crystal_size_max 0.28
_exptl_crystal_size_mid 0.26
_exptl_crystal_size_min 0.22
_refine_diff_density_max 0.746
_refine_diff_density_min -0.378
_refine_diff_density_rms 0.062
_refine_ls_extinction_method none
_refine_ls_goodness_of_fit_ref 1.172
_refine_ls_hydrogen_treatment constr
_refine_ls_matrix_type full
_refine_ls_number_parameters 412
_refine_ls_number_reflns 5736
_refine_ls_number_restraints 0
_refine_ls_restrained_S_all 1.172
_refine_ls_R_factor_all 0.2010
_refine_ls_R_factor_gt 0.1186
_refine_ls_shift/su_max 0.002
_refine_ls_shift/su_mean 0.000
_refine_ls_structure_factor_coef Fsqd
_refine_ls_weighting_details 'calc w=1/[\s^2^(Fo^2^)+(0.0647P)^2^+67.7803P] where P=(Fo^2^+2Fc^2^)/3'
_refine_ls_weighting_scheme calc
_refine_ls_wR_factor_gt 0.2072
_refine_ls_wR_factor_ref 0.2394
_reflns_number_gt 3284
_reflns_number_total 5736
_reflns_threshold_expression >2sigma(I)
_cod_data_source_file cg301010x_si_002.cif
_cod_data_source_block 1
_cod_depositor_comments
;
The following automatic conversions were performed:

'_exptl_absorpt_correction_type' value 'Multi-Scan' changed to
'multi-scan' according to
/home/saulius/struct/CIF-dictionaries/cif_core.dic dictionary named
'cif_core.dic' version 2.4.2 from 2011-04-26.

Automatic conversion script
Id: cif_fix_values 1891 2012-01-12 08:04:46Z andrius 
;
_cod_original_sg_symbol_H-M 'R -3'
_cod_database_code 4506882

loop_
_symmetry_equiv_pos_as_xyz
'x, y, z'
'-y, x-y, z'
'-x+y, -x, z'
'x+2/3, y+1/3, z+1/3'
'-y+2/3, x-y+1/3, z+1/3'
'-x+y+2/3, -x+1/3, z+1/3'
'x+1/3, y+2/3, z+2/3'
'-y+1/3, x-y+2/3, z+2/3'
'-x+y+1/3, -x+2/3, z+2/3'
'-x, -y, -z'
'y, -x+y, -z'
'x-y, x, -z'
'-x+2/3, -y+1/3, -z+1/3'
'y+2/3, -x+y+1/3, -z+1/3'
'x-y+2/3, x+1/3, -z+1/3'
'-x+1/3, -y+2/3, -z+2/3'
'y+1/3, -x+y+2/3, -z+2/3'
'x-y+1/3, x+2/3, -z+2/3'

loop_
_atom_site_label
_atom_site_type_symbol
_atom_site_fract_x
_atom_site_fract_y
_atom_site_fract_z
_atom_site_U_iso_or_equiv
_atom_site_adp_type
_atom_site_occupancy
_atom_site_symmetry_multiplicity
_atom_site_calc_flag
_atom_site_refinement_flags
Mn1 Mn 0.33366(5) 0.18375(5) 0.08106(4) 0.0621(4) Uani 1 1 d .
O1 O 0.3348(2) 0.2571(2) 0.1187(2) 0.0758(15) Uani 1 1 d .
N1 N 0.4282(3) 0.2264(3) 0.0766(3) 0.0704(17) Uani 1 1 d .
C1 C 0.3289(3) 0.2534(3) 0.1734(3) 0.0553(18) Uani 1 1 d .
C2 C 0.3166(3) 0.2938(3) 0.2055(3) 0.0523(17) Uani 1 1 d .
C3 C 0.3135(4) 0.2939(3) 0.2661(3) 0.085(3) Uani 1 1 d .
H3 H 0.3218 0.2701 0.2876 0.102 Uiso 1 1 calc R
C4 C 0.2983(4) 0.3282(3) 0.2953(3) 0.082(3) Uani 1 1 d .
H4 H 0.2980 0.3282 0.3362 0.098 Uiso 1 1 calc R
C5 C 0.2833(3) 0.3631(3) 0.2648(3) 0.0534(17) Uani 1 1 d .
C6 C 0.2896(3) 0.3651(3) 0.2043(3) 0.067(2) Uani 1 1 d .
H6 H 0.2829 0.3901 0.1826 0.081 Uiso 1 1 calc R
C7 C 0.3056(3) 0.3309(3) 0.1755(3) 0.0601(19) Uani 1 1 d .
H7 H 0.3090 0.3330 0.1348 0.072 Uiso 1 1 calc R
C8 C 0.2588(3) 0.3936(3) 0.2970(3) 0.0543(18) Uani 1 1 d .
C9 C 0.2438(3) 0.4289(3) 0.2695(3) 0.064(2) Uani 1 1 d .
H9 H 0.2530 0.4381 0.2301 0.076 Uiso 1 1 calc R
C10 C 0.2150(3) 0.4512(3) 0.2999(3) 0.066(2) Uani 1 1 d .
C11 C 0.2028(3) 0.4362(3) 0.3589(3) 0.064(2) Uani 1 1 d .
H11 H 0.1816 0.4481 0.3804 0.077 Uiso 1 1 calc R
C12 C 0.2225(3) 0.4034(3) 0.3857(3) 0.0554(18) Uani 1 1 d .
C13 C 0.2140(2) 0.3901(2) 0.45048(14) 0.066(2) Uani 1 1 d G
C14 C 0.2424(2) 0.3659(3) 0.47766(19) 0.124(4) Uani 1 1 d G
H14A H 0.2664 0.3580 0.4559 0.148 Uiso 1 1 calc R
C15 C 0.2347(3) 0.3533(3) 0.5374(2) 0.135(5) Uani 1 1 d G
H15A H 0.2536 0.3371 0.5555 0.162 Uiso 1 1 calc R
C16 C 0.1987(2) 0.3651(2) 0.56987(14) 0.070(2) Uani 1 1 d G
C17 C 0.1703(2) 0.3893(2) 0.54269(19) 0.081(2) Uani 1 1 d G
H17A H 0.1463 0.3972 0.5644 0.097 Uiso 1 1 calc R
C18 C 0.1780(2) 0.4019(2) 0.4830(2) 0.080(2) Uani 1 1 d G
H18A H 0.1591 0.4181 0.4648 0.096 Uiso 1 1 calc R
C19 C 0.1886(4) 0.3491(4) 0.6346(3) 0.075(2) Uani 1 1 d .
C20 C 0.1968(4) 0.4906(4) 0.2738(3) 0.076(2) Uani 1 1 d .
C21 C 0.2361(5) 0.5404(5) 0.2475(4) 0.110(3) Uani 1 1 d .
H21 H 0.2732 0.5482 0.2435 0.132 Uiso 1 1 calc R
C22 C 0.2215(7) 0.5783(5) 0.2272(5) 0.137(5) Uani 1 1 d .
H22 H 0.2489 0.6121 0.2105 0.164 Uiso 1 1 calc R
C23 C 0.1668(8) 0.5671(7) 0.2311(5) 0.151(6) Uani 1 1 d .
H23 H 0.1569 0.5927 0.2165 0.181 Uiso 1 1 calc R
C24 C 0.1264(6) 0.5173(7) 0.2569(5) 0.146(6) Uani 1 1 d .
H24 H 0.0894 0.5100 0.2605 0.176 Uiso 1 1 calc R
C25 C 0.1408(5) 0.4779(5) 0.2778(4) 0.108(3) Uani 1 1 d .
H25 H 0.1134 0.4438 0.2941 0.130 Uiso 1 1 calc R
C26 C 0.4565(4) 0.2003(4) 0.0917(4) 0.098(3) Uani 1 1 d .
H26 H 0.4361 0.1631 0.1047 0.118 Uiso 1 1 calc R
C27 C 0.5143(4) 0.2257(4) 0.0889(4) 0.096(3) Uani 1 1 d .
H27 H 0.5319 0.2057 0.1005 0.116 Uiso 1 1 calc R
C28 C 0.5460(4) 0.2795(4) 0.0695(3) 0.071(2) Uani 1 1 d .
C29 C 0.5168(4) 0.3056(4) 0.0530(4) 0.109(3) Uani 1 1 d .
H29 H 0.5364 0.3423 0.0385 0.130 Uiso 1 1 calc R
C30 C 0.4585(4) 0.2785(4) 0.0574(4) 0.104(3) Uani 1 1 d .
H30 H 0.4402 0.2979 0.0463 0.125 Uiso 1 1 calc R
C31 C 0.6087(4) 0.3075(4) 0.0672(3) 0.074(2) Uani 1 1 d .
C32 C 0.6345(3) 0.2755(3) 0.0675(3) 0.077(2) Uani 0.67 1 d P
H32A H 0.6128 0.2363 0.0679 0.093 Uiso 0.67 1 calc PR
N4 N 0.6345(3) 0.2755(3) 0.0675(3) 0.077(2) Uani 0.33 1 d P
C33 C 0.2113(5) 0.0786(5) 0.0955(5) 0.111(3) Uani 1 1 d .
H33 H 0.2324 0.0610 0.1024 0.134 Uiso 1 1 calc R
C34 C 0.1538(5) 0.0450(4) 0.0940(5) 0.118(4) Uani 1 1 d .
H34 H 0.1377 0.0063 0.0999 0.142 Uiso 1 1 calc R
C35 C 0.1195(4) 0.0673(4) 0.0839(4) 0.082(2) Uani 1 1 d .
C36 C 0.1485(5) 0.1248(4) 0.0745(5) 0.118(4) Uani 1 1 d .
H36 H 0.1284 0.1432 0.0657 0.141 Uiso 1 1 calc R
C37 C 0.2070(4) 0.1559(4) 0.0779(5) 0.116(4) Uani 1 1 d .
H37 H 0.2245 0.1948 0.0726 0.139 Uiso 1 1 calc R
C38 C 0.0574(4) 0.0319(4) 0.0839(4) 0.081(2) Uani 1 1 d .
C39 C 0.0319(4) -0.0256(4) 0.0833(3) 0.091(2) Uani 0.67 1 d P
H39A H 0.0536 -0.0431 0.0824 0.109 Uiso 0.67 1 calc PR
N5 N 0.0319(4) -0.0256(4) 0.0833(3) 0.091(2) Uani 0.33 1 d P
O2 O 0.3328(2) 0.2161(2) 0.2019(2) 0.0826(16) Uani 1 1 d .
N2 N 0.2392(3) 0.1336(3) 0.0881(3) 0.0790(19) Uani 1 1 d .
O3 O 0.1478(2) 0.3479(3) 0.6608(2) 0.0858(17) Uani 1 1 d .
N3 N 0.2488(2) 0.3815(2) 0.3548(2) 0.0598(15) Uani 1 1 d .
O4 O 0.2229(3) 0.3386(3) 0.6608(2) 0.0972(19) Uani 1 1 d .

loop_
_atom_site_aniso_label
_atom_site_aniso_U_11
_atom_site_aniso_U_22
_atom_site_aniso_U_33
_atom_site_aniso_U_23
_atom_site_aniso_U_13
_atom_site_aniso_U_12
Mn1 0.0872(9) 0.0769(8) 0.0396(6) 0.0027(5) 0.0103(6) 0.0541(7)
O1 0.107(4) 0.092(4) 0.047(3) -0.005(3) 0.008(3) 0.064(4)
N1 0.084(5) 0.075(5) 0.067(4) 0.007(3) 0.014(4) 0.051(4)
C1 0.054(5) 0.063(5) 0.053(4) -0.003(4) 0.002(4) 0.032(4)
C2 0.060(5) 0.064(5) 0.043(4) 0.001(3) 0.005(3) 0.039(4)
C3 0.153(8) 0.099(6) 0.047(4) 0.010(4) 0.012(5) 0.095(7)
C4 0.140(8) 0.109(7) 0.038(4) 0.006(4) 0.013(4) 0.093(7)
C5 0.058(4) 0.057(4) 0.047(4) -0.001(3) 0.006(3) 0.030(4)
C6 0.102(6) 0.092(6) 0.039(4) 0.002(4) 0.010(4) 0.071(5)
C7 0.077(5) 0.077(5) 0.037(4) 0.002(4) 0.007(3) 0.046(4)
C8 0.066(5) 0.066(5) 0.043(4) -0.006(3) 0.000(3) 0.041(4)
C9 0.083(5) 0.077(5) 0.047(4) 0.002(4) 0.017(4) 0.052(5)
C10 0.088(6) 0.071(5) 0.049(4) -0.002(4) 0.001(4) 0.048(5)
C11 0.083(5) 0.084(5) 0.045(4) -0.001(4) 0.014(4) 0.056(5)
C12 0.060(5) 0.064(5) 0.045(4) -0.005(3) 0.003(3) 0.033(4)
C13 0.070(5) 0.091(6) 0.046(4) -0.002(4) 0.010(4) 0.048(5)
C14 0.181(10) 0.245(13) 0.049(5) 0.019(6) 0.022(6) 0.185(10)
C15 0.192(11) 0.275(14) 0.047(5) 0.015(7) 0.014(6) 0.199(11)
C16 0.072(5) 0.113(7) 0.037(4) -0.003(4) 0.002(4) 0.055(5)
C17 0.087(6) 0.121(7) 0.053(5) 0.003(5) 0.014(4) 0.066(6)
C18 0.108(7) 0.102(6) 0.060(5) 0.015(4) 0.014(4) 0.075(6)
C19 0.075(6) 0.112(7) 0.047(4) -0.009(4) -0.007(4) 0.055(6)
C20 0.118(8) 0.106(7) 0.038(4) -0.004(4) 0.003(4) 0.081(6)
C21 0.168(10) 0.123(8) 0.087(6) 0.032(6) 0.042(7) 0.108(8)
C22 0.231(15) 0.138(10) 0.111(8) 0.040(7) 0.042(9) 0.145(11)
C23 0.266(19) 0.241(17) 0.072(7) 0.026(8) 0.024(9) 0.220(17)
C24 0.209(15) 0.268(18) 0.077(7) -0.003(9) -0.005(8) 0.206(15)
C25 0.126(9) 0.163(10) 0.080(6) 0.008(6) 0.006(6) 0.106(8)
C26 0.089(7) 0.065(6) 0.142(9) 0.014(6) 0.029(6) 0.039(6)
C27 0.088(7) 0.073(6) 0.142(8) 0.008(6) 0.019(6) 0.050(6)
C28 0.079(6) 0.069(6) 0.076(5) 0.008(4) 0.015(5) 0.044(5)
C29 0.086(7) 0.088(7) 0.153(9) 0.039(6) 0.026(7) 0.044(6)
C30 0.085(7) 0.089(7) 0.148(9) 0.050(7) 0.032(6) 0.052(6)
C31 0.083(6) 0.063(6) 0.078(5) 0.004(4) 0.009(5) 0.037(6)
C32 0.079(6) 0.062(5) 0.093(6) 0.013(4) 0.005(5) 0.037(5)
N4 0.079(6) 0.062(5) 0.093(6) 0.013(4) 0.005(5) 0.037(5)
C33 0.108(9) 0.089(8) 0.156(10) 0.018(7) 0.009(7) 0.063(7)
C34 0.104(9) 0.073(7) 0.178(11) 0.013(7) 0.022(8) 0.044(7)
C35 0.088(7) 0.080(7) 0.088(6) -0.012(5) 0.004(5) 0.048(6)
C36 0.111(9) 0.078(7) 0.176(11) -0.027(7) -0.033(8) 0.056(7)
C37 0.083(7) 0.080(7) 0.180(11) -0.023(7) -0.026(7) 0.039(7)
C38 0.090(7) 0.081(7) 0.082(6) 0.000(5) 0.000(5) 0.050(7)
C39 0.092(7) 0.090(7) 0.095(6) -0.001(5) -0.006(5) 0.049(6)
N5 0.092(7) 0.090(7) 0.095(6) -0.001(5) -0.006(5) 0.049(6)
O2 0.108(4) 0.090(4) 0.078(4) 0.015(3) 0.016(3) 0.071(4)
N2 0.091(5) 0.077(5) 0.080(4) -0.004(4) 0.004(4) 0.050(5)
O3 0.081(4) 0.137(5) 0.048(3) -0.001(3) 0.001(3) 0.061(4)
N3 0.069(4) 0.078(4) 0.042(3) -0.001(3) 0.002(3) 0.044(4)
O4 0.112(5) 0.167(6) 0.044(3) 0.004(3) -0.001(3) 0.094(5)

loop_
_atom_type_symbol
_atom_type_description
_atom_type_scat_dispersion_real
_atom_type_scat_dispersion_imag
_atom_type_scat_source
C C 0.0033 0.0016 'International Tables Vol C Tables 4.2.6.8 and 6.1.1.4'
H H 0.0000 0.0000 'International Tables Vol C Tables 4.2.6.8 and 6.1.1.4'
Mn Mn 0.3368 0.7283 'International Tables Vol C Tables 4.2.6.8 and 6.1.1.4'
N N 0.0061 0.0033 'International Tables Vol C Tables 4.2.6.8 and 6.1.1.4'
O O 0.0106 0.0060 'International Tables Vol C Tables 4.2.6.8 and 6.1.1.4'

loop_
_geom_angle_atom_site_label_1
_geom_angle_atom_site_label_2
_geom_angle_atom_site_label_3
_geom_angle
_geom_angle_site_symmetry_1
_geom_angle_site_symmetry_3
O2 Mn1 O1 124.48(19) 13 .
O2 Mn1 O4 148.9(2) 13 5_554
O1 Mn1 O4 86.5(2) . 5_554
O2 Mn1 N1 88.5(2) 13 .
O1 Mn1 N1 93.2(2) . .
O4 Mn1 N1 92.6(2) 5_554 .
O2 Mn1 N2 86.2(3) 13 .
O1 Mn1 N2 91.0(2) . .
O4 Mn1 N2 91.2(3) 5_554 .
N1 Mn1 N2 174.5(3) . .
O2 Mn1 O3 91.4(2) 13 5_554
O1 Mn1 O3 143.35(19) . 5_554
O4 Mn1 O3 57.52(19) 5_554 5_554
N1 Mn1 O3 94.8(2) . 5_554
N2 Mn1 O3 83.8(2) . 5_554
O2 Mn1 C19 120.1(2) 13 5_554
O1 Mn1 C19 114.9(2) . 5_554
O4 Mn1 C19 28.9(2) 5_554 5_554
N1 Mn1 C19 95.7(2) . 5_554
N2 Mn1 C19 85.6(2) . 5_554
O3 Mn1 C19 28.69(19) 5_554 5_554
C1 O1 Mn1 112.1(5) . .
C30 N1 C26 116.4(8) . .
C30 N1 Mn1 121.2(6) . .
C26 N1 Mn1 122.4(6) . .
O1 C1 O2 121.2(7) . .
O1 C1 C2 119.4(7) . .
O2 C1 C2 119.4(6) . .
C7 C2 C3 117.1(6) . .
C7 C2 C1 121.1(6) . .
C3 C2 C1 121.7(6) . .
C4 C3 C2 121.7(7) . .
C4 C3 H3 119.1 . .
C2 C3 H3 119.1 . .
C3 C4 C5 121.2(6) . .
C3 C4 H4 119.4 . .
C5 C4 H4 119.4 . .
C6 C5 C4 116.7(6) . .
C6 C5 C8 123.0(6) . .
C4 C5 C8 120.2(6) . .
C7 C6 C5 121.3(7) . .
C7 C6 H6 119.4 . .
C5 C6 H6 119.4 . .
C2 C7 C6 121.7(6) . .
C2 C7 H7 119.1 . .
C6 C7 H7 119.1 . .
N3 C8 C9 121.4(6) . .
N3 C8 C5 115.6(6) . .
C9 C8 C5 122.9(6) . .
C8 C9 C10 120.8(6) . .
C8 C9 H9 119.6 . .
C10 C9 H9 119.6 . .
C11 C10 C9 117.0(7) . .
C11 C10 C20 118.0(6) . .
C9 C10 C20 124.9(6) . .
C10 C11 C12 119.7(6) . .
C10 C11 H11 120.2 . .
C12 C11 H11 120.2 . .
N3 C12 C11 121.6(6) . .
N3 C12 C13 117.0(6) . .
C11 C12 C13 121.3(6) . .
C14 C13 C18 120.0 . .
C14 C13 C12 119.7(4) . .
C18 C13 C12 120.3(4) . .
C15 C14 C13 120.0 . .
C15 C14 H14A 120.0 . .
C13 C14 H14A 120.0 . .
C14 C15 C16 120.0 . .
C14 C15 H15A 120.0 . .
C16 C15 H15A 120.0 . .
C15 C16 C17 120.0 . .
C15 C16 C19 119.7(5) . .
C17 C16 C19 120.2(5) . .
C18 C17 C16 120.0 . .
C18 C17 H17A 120.0 . .
C16 C17 H17A 120.0 . .
C17 C18 C13 120.0 . .
C17 C18 H18A 120.0 . .
C13 C18 H18A 120.0 . .
O3 C19 O4 121.5(7) . .
O3 C19 C16 120.0(7) . .
O4 C19 C16 118.5(7) . .
O3 C19 Mn1 63.4(4) . 9
O4 C19 Mn1 58.4(4) . 9
C16 C19 Mn1 172.9(6) . 9
C21 C20 C25 119.4(9) . .
C21 C20 C10 120.1(9) . .
C25 C20 C10 120.4(9) . .
C22 C21 C20 121.2(11) . .
C22 C21 H21 119.4 . .
C20 C21 H21 119.4 . .
C21 C22 C23 120.5(12) . .
C21 C22 H22 119.7 . .
C23 C22 H22 119.7 . .
C22 C23 C24 119.6(12) . .
C22 C23 H23 120.2 . .
C24 C23 H23 120.2 . .
C23 C24 C25 120.4(13) . .
C23 C24 H24 119.8 . .
C25 C24 H24 119.8 . .
C20 C25 C24 118.8(11) . .
C20 C25 H25 120.6 . .
C24 C25 H25 120.6 . .
N1 C26 C27 123.1(8) . .
N1 C26 H26 118.5 . .
C27 C26 H26 118.5 . .
C28 C27 C26 121.0(9) . .
C28 C27 H27 119.5 . .
C26 C27 H27 119.5 . .
C27 C28 C29 115.7(8) . .
C27 C28 C31 121.1(8) . .
C29 C28 C31 123.2(8) . .
C28 C29 C30 121.2(9) . .
C28 C29 H29 119.4 . .
C30 C29 H29 119.4 . .
N1 C30 C29 122.6(8) . .
N1 C30 H30 118.7 . .
C29 C30 H30 118.7 . .
C32 C31 N4 119.8(9) . 3_665
C32 C31 C32 119.8(9) . 3_665
N4 C31 C32 0.0(7) 3_665 3_665
C32 C31 C28 120.0(8) . .
N4 C31 C28 120.1(8) 3_665 .
C32 C31 C28 120.1(8) 3_665 .
C31 C32 C31 120.2(9) . 2_655
C31 C32 H32A 119.9 . .
C31 C32 H32A 119.9 2_655 .
N2 C33 C34 125.5(9) . .
N2 C33 H33 117.3 . .
C34 C33 H33 117.3 . .
C33 C34 C35 121.2(9) . .
C33 C34 H34 119.4 . .
C35 C34 H34 119.4 . .
C34 C35 C36 113.8(9) . .
C34 C35 C38 121.9(9) . .
C36 C35 C38 124.3(9) . .
C35 C36 C37 121.1(9) . .
C35 C36 H36 119.4 . .
C37 C36 H36 119.4 . .
N2 C37 C36 124.0(9) . .
N2 C37 H37 118.0 . .
C36 C37 H37 118.0 . .
C39 C38 N5 120.1(10) . 2
C39 C38 C39 120.1(10) . 2
N5 C38 C39 0.0(8) 2 2
C39 C38 C35 120.9(10) . .
N5 C38 C35 119.0(10) 2 .
C39 C38 C35 119.0(10) 2 .
C38 C39 C38 119.9(10) . 3
C38 C39 H39A 120.1 . .
C38 C39 H39A 120.1 3 .
C1 O2 Mn1 175.8(5) . 13
C33 N2 C37 114.3(8) . .
C33 N2 Mn1 122.8(7) . .
C37 N2 Mn1 122.4(7) . .
C19 O3 Mn1 87.9(4) . 9
C12 N3 C8 119.2(6) . .
C19 O4 Mn1 92.7(5) . 9

loop_
_geom_bond_atom_site_label_1
_geom_bond_atom_site_label_2
_geom_bond_distance
_geom_bond_site_symmetry_2
Mn1 O2 2.151(5) 13
Mn1 O1 2.164(5) .
Mn1 O4 2.220(5) 5_554
Mn1 N1 2.242(6) .
Mn1 N2 2.242(7) .
Mn1 O3 2.328(5) 5_554
Mn1 C19 2.603(8) 5_554
O1 C1 1.252(7) .
N1 C30 1.312(9) .
N1 C26 1.333(10) .
C1 O2 1.254(8) .
C1 C2 1.494(9) .
C2 C7 1.374(8) .
C2 C3 1.381(9) .
C3 C4 1.371(9) .
C3 H3 0.9300 .
C4 C5 1.394(9) .
C4 H4 0.9300 .
C5 C6 1.385(8) .
C5 C8 1.495(8) .
C6 C7 1.378(9) .
C6 H6 0.9300 .
C7 H7 0.9300 .
C8 N3 1.349(8) .
C8 C9 1.372(9) .
C9 C10 1.396(9) .
C9 H9 0.9300 .
C10 C11 1.393(9) .
C10 C20 1.515(10) .
C11 C12 1.394(9) .
C11 H11 0.9300 .
C12 N3 1.343(8) .
C12 C13 1.507(7) .
C13 C14 1.3900 .
C13 C18 1.3900 .
C14 C15 1.3900 .
C14 H14A 0.9300 .
C15 C16 1.3900 .
C15 H15A 0.9300 .
C16 C17 1.3900 .
C16 C19 1.519(8) .
C17 C18 1.3900 .
C17 H17A 0.9300 .
C18 H18A 0.9300 .
C19 O3 1.250(8) .
C19 O4 1.260(9) .
C19 Mn1 2.603(8) 9
C20 C21 1.378(12) .
C20 C25 1.393(11) .
C21 C22 1.364(12) .
C21 H21 0.9300 .
C22 C23 1.370(16) .
C22 H22 0.9300 .
C23 C24 1.381(17) .
C23 H23 0.9300 .
C24 C25 1.403(13) .
C24 H24 0.9300 .
C25 H25 0.9300 .
C26 C27 1.371(11) .
C26 H26 0.9300 .
C27 C28 1.354(10) .
C27 H27 0.9300 .
C28 C29 1.360(11) .
C28 C31 1.487(10) .
C29 C30 1.384(11) .
C29 H29 0.9300 .
C30 H30 0.9300 .
C31 C32 1.371(9) .
C31 N4 1.374(9) 3_665
C31 C32 1.374(9) 3_665
C32 C31 1.374(9) 2_655
C32 H32A 0.9300 .
C33 N2 1.311(11) .
C33 C34 1.367(13) .
C33 H33 0.9300 .
C34 C35 1.366(12) .
C34 H34 0.9300 .
C35 C36 1.379(11) .
C35 C38 1.474(11) .
C36 C37 1.387(12) .
C36 H36 0.9300 .
C37 N2 1.318(10) .
C37 H37 0.9300 .
C38 C39 1.362(10) .
C38 N5 1.361(10) 2
C38 C39 1.361(10) 2
C39 C38 1.361(10) 3
C39 H39A 0.9300 .
O2 Mn1 2.151(5) 13
O3 Mn1 2.328(5) 9
O4 Mn1 2.220(5) 9
